data_7033838
loop_
_publ_author_name
'Wang, Peng'
'Li, Haifen'
'Xue, Xiaoyan'
'Chen, Xia'

_publ_section_title
;
 Inserted products of lithium silylquinolylamide dimers
 [{8-(2-R-C9H5N)N(Me3Si)}Li&#x00B7;OEt2]2 (R = H or Me) with
 dimethylcyanamide and their reactive derivatives with metal halides.
;
_journal_issue 10
_journal_name_full 'Dalton transactions (Cambridge, England : 2003)'
_journal_page_first 4718
_journal_page_last 4725
_journal_paper_doi 10.1039/c4dt03599b
_journal_volume 44
_journal_year 2015
_chemical_formula_moiety 'C32 H46 Cl2 Fe2 N8 Si2, C H2 Cl2'
_chemical_formula_sum 'C33 H48 Cl4 Fe2 N8 Si2'
_chemical_formula_weight 866.47
_chemical_name_systematic
; 
 ? 
;
_space_group_IT_number 14
_symmetry_cell_setting monoclinic
_symmetry_space_group_name_Hall '-P 2ybc'
_symmetry_space_group_name_H-M 'P 1 21/c 1'
_atom_sites_solution_hydrogens geom
_atom_sites_solution_primary direct
_atom_sites_solution_secondary difmap
_audit_creation_method SHELXL-97
_audit_update_record
;
2015-01-16 deposited with the CCDC.
2015-01-28 downloaded from the CCDC.
;
_cell_angle_alpha 90.00
_cell_angle_beta 106.776(2)
_cell_angle_gamma 90.00
_cell_formula_units_Z 4
_cell_length_a 15.103(3)
_cell_length_b 15.635(3)
_cell_length_c 17.934(3)
_cell_measurement_reflns_used 6926
_cell_measurement_temperature 173(2)
_cell_measurement_theta_max 27.28
_cell_measurement_theta_min 2.37
_cell_volume 4054.6(13)
_computing_cell_refinement 'Bruker SMART'
_computing_data_collection 'Bruker SMART'
_computing_data_reduction 'Bruker SAINT'
_computing_molecular_graphics 'Bruker SHELXTL'
_computing_publication_material 'Bruker SHELXTL'
_computing_structure_refinement 'SHELXL-97 (Sheldrick, 1997)'
_computing_structure_solution 'SHELXS-97 (Sheldrick, 1990)'
_diffrn_ambient_temperature 173(2)
_diffrn_measured_fraction_theta_full 0.978
_diffrn_measured_fraction_theta_max 0.978
_diffrn_measurement_device_type 'CCD area detector'
_diffrn_measurement_method 'phi and omega scans'
_diffrn_radiation_monochromator graphite
_diffrn_radiation_source 'fine-focus sealed tube'
_diffrn_radiation_type MoK\a
_diffrn_radiation_wavelength 0.71073
_diffrn_reflns_av_R_equivalents 0.0256
_diffrn_reflns_av_unetI/netI 0.0364
_diffrn_reflns_limit_h_max 17
_diffrn_reflns_limit_h_min -16
_diffrn_reflns_limit_k_max 18
_diffrn_reflns_limit_k_min -14
_diffrn_reflns_limit_l_max 11
_diffrn_reflns_limit_l_min -21
_diffrn_reflns_number 15089
_diffrn_reflns_theta_full 25.05
_diffrn_reflns_theta_max 25.05
_diffrn_reflns_theta_min 1.92
_exptl_absorpt_coefficient_mu 1.073
_exptl_absorpt_correction_T_max 0.7390
_exptl_absorpt_correction_T_min 0.7051
_exptl_absorpt_correction_type none
_exptl_crystal_colour red
_exptl_crystal_density_diffrn 1.420
_exptl_crystal_density_method 'not measured'
_exptl_crystal_description Block
_exptl_crystal_F_000 1800
_exptl_crystal_size_max 0.35
_exptl_crystal_size_mid 0.33
_exptl_crystal_size_min 0.30
_refine_diff_density_max 0.441
_refine_diff_density_min -0.567
_refine_diff_density_rms 0.109
_refine_ls_extinction_method none
_refine_ls_goodness_of_fit_ref 1.119
_refine_ls_hydrogen_treatment mixed
_refine_ls_matrix_type full
_refine_ls_number_parameters 442
_refine_ls_number_reflns 7026
_refine_ls_number_restraints 0
_refine_ls_restrained_S_all 1.119
_refine_ls_R_factor_all 0.0562
_refine_ls_R_factor_gt 0.0439
_refine_ls_shift/su_max 0.001
_refine_ls_shift/su_mean 0.000
_refine_ls_structure_factor_coef Fsqd
_refine_ls_weighting_details 'calc w=1/[\s^2^(Fo^2^)+(0.0499P)^2^+6.7754P] where P=(Fo^2^+2Fc^2^)/3'
_refine_ls_weighting_scheme calc
_refine_ls_wR_factor_gt 0.1109
_refine_ls_wR_factor_ref 0.1303
_reflns_number_gt 5730
_reflns_number_total 7026
_reflns_threshold_expression >2sigma(I)
_cod_data_source_file c4dt03599b1.cif
_cod_data_source_block 3
_cod_depositor_comments
;
The following automatic conversions were performed:

'_symmetry_cell_setting' value 'Monoclinic' changed to 'monoclinic'
according to
/usr/data/users/saulius/crontab/automatic-downloads/rss-feeds/RSC/lib/dictionaries/cif_core.dic
dictionary named 'cif_core.dic' version 2.4.2 from 2011-04-26.

Automatic conversion script
Id: cif_fix_values 3008 2015-01-20 13:52:24Z robertas 

 Adding full bibliography for 7033837--7033841.cif.
;
_cod_original_cell_volume 4054.4(12)
_cod_original_sg_symbol_H-M P2(1)/c
_cod_database_code 7033838

loop_
_symmetry_equiv_pos_as_xyz
'x, y, z'
'-x, y+1/2, -z+1/2'
'-x, -y, -z'
'x, -y-1/2, z-1/2'

loop_
_atom_site_label
_atom_site_type_symbol
_atom_site_fract_x
_atom_site_fract_y
_atom_site_fract_z
_atom_site_U_iso_or_equiv
_atom_site_adp_type
_atom_site_occupancy
_atom_site_symmetry_multiplicity
_atom_site_calc_flag
_atom_site_refinement_flags
Fe1 Fe 0.25860(3) 0.38462(3) 0.36121(3) 0.03026(15) Uani 1 1 d .
Fe2 Fe 0.21487(3) 0.57101(3) 0.18369(3) 0.02971(15) Uani 1 1 d .
Si1 Si 0.04358(7) 0.31742(7) 0.33033(7) 0.0392(3) Uani 1 1 d .
Si2 Si 0.34878(8) 0.49179(8) 0.08538(6) 0.0421(3) Uani 1 1 d .
N4 N 0.1232(2) 0.38198(18) 0.30170(17) 0.0316(6) Uani 1 1 d .
N2 N 0.13193(19) 0.51839(18) 0.24526(16) 0.0281(6) Uani 1 1 d .
N1 N 0.24310(19) 0.65655(18) 0.27949(17) 0.0306(6) Uani 1 1 d .
N8 N 0.3016(2) 0.4815(2) 0.16339(17) 0.0337(7) Uani 1 1 d .
C9 C 0.1334(2) 0.5649(2) 0.3121(2) 0.0290(7) Uani 1 1 d .
N5 N 0.32771(19) 0.48766(19) 0.43130(16) 0.0310(6) Uani 1 1 d .
N6 N 0.3382(2) 0.42968(19) 0.29341(17) 0.0310(6) Uani 1 1 d .
C8 C 0.0761(3) 0.5513(3) 0.3585(2) 0.0385(8) Uani 1 1 d .
H8A H 0.0330 0.5055 0.3465 0.046 Uiso 1 1 calc R
C27 C 0.3188(2) 0.4174(2) 0.2151(2) 0.0323(8) Uani 1 1 d .
C10 C 0.1923(2) 0.6379(2) 0.3294(2) 0.0299(7) Uani 1 1 d .
C11 C 0.1027(2) 0.4357(2) 0.2400(2) 0.0291(7) Uani 1 1 d .
C26 C 0.3899(2) 0.5271(2) 0.4005(2) 0.0315(8) Uani 1 1 d .
N3 N 0.0559(2) 0.4085(2) 0.16838(18) 0.0374(7) Uani 1 1 d .
C25 C 0.3964(2) 0.4973(2) 0.3276(2) 0.0339(8) Uani 1 1 d .
C24 C 0.4649(3) 0.5310(3) 0.2995(2) 0.0449(10) Uani 1 1 d .
H24A H 0.4725 0.5096 0.2522 0.054 Uiso 1 1 calc R
C18 C 0.3213(3) 0.5125(3) 0.5005(2) 0.0401(9) Uani 1 1 d .
C6 C 0.1381(3) 0.6694(3) 0.4425(2) 0.0470(10) Uani 1 1 d .
H6A H 0.1413 0.7022 0.4877 0.056 Uiso 1 1 calc R
C2 C 0.2974(3) 0.7248(2) 0.2929(2) 0.0406(9) Uani 1 1 d .
C21 C 0.4485(3) 0.5931(3) 0.4402(2) 0.0412(9) Uani 1 1 d .
C4 C 0.2563(3) 0.7598(3) 0.4085(3) 0.0481(10) Uani 1 1 d .
H4A H 0.2624 0.7951 0.4529 0.058 Uiso 1 1 calc R
C7 C 0.0797(3) 0.6031(3) 0.4228(2) 0.0475(10) Uani 1 1 d .
H7A H 0.0394 0.5910 0.4535 0.057 Uiso 1 1 calc R
N7 N 0.3116(3) 0.3352(2) 0.1916(2) 0.0517(9) Uani 1 1 d .
C5 C 0.1950(3) 0.6893(2) 0.3946(2) 0.0382(9) Uani 1 1 d .
C16 C 0.0629(3) 0.3288(3) 0.4379(3) 0.0562(12) Uani 1 1 d .
H16A H 0.1259 0.3107 0.4656 0.084 Uiso 1 1 calc R
H16B H 0.0185 0.2929 0.4541 0.084 Uiso 1 1 calc R
H16C H 0.0544 0.3887 0.4504 0.084 Uiso 1 1 calc R
C15 C 0.0542(3) 0.1999(3) 0.3158(3) 0.0529(11) Uani 1 1 d .
H15A H 0.1175 0.1815 0.3422 0.079 Uiso 1 1 calc R
H15B H 0.0397 0.1876 0.2600 0.079 Uiso 1 1 calc R
H15C H 0.0108 0.1692 0.3377 0.079 Uiso 1 1 calc R
C22 C 0.5145(3) 0.6279(3) 0.4068(3) 0.0550(12) Uani 1 1 d .
H22A H 0.5529 0.6739 0.4317 0.066 Uiso 1 1 calc R
C32 C 0.4454(3) 0.4136(3) 0.0930(3) 0.0581(12) Uani 1 1 d .
H32A H 0.4215 0.3552 0.0911 0.087 Uiso 1 1 calc R
H32B H 0.4936 0.4225 0.1424 0.087 Uiso 1 1 calc R
H32C H 0.4716 0.4225 0.0496 0.087 Uiso 1 1 calc R
C31 C 0.4005(3) 0.6007(3) 0.0889(3) 0.0573(12) Uani 1 1 d .
H31A H 0.3524 0.6440 0.0847 0.086 Uiso 1 1 calc R
H31B H 0.4273 0.6073 0.0455 0.086 Uiso 1 1 calc R
H31C H 0.4491 0.6080 0.1383 0.086 Uiso 1 1 calc R
C30 C 0.2627(4) 0.4825(4) -0.0109(3) 0.0628(13) Uani 1 1 d .
H30A H 0.2129 0.5239 -0.0147 0.094 Uiso 1 1 calc R
H30B H 0.2369 0.4245 -0.0174 0.094 Uiso 1 1 calc R
H30C H 0.2924 0.4941 -0.0517 0.094 Uiso 1 1 calc R
C20 C 0.4379(3) 0.6187(3) 0.5120(3) 0.0516(11) Uani 1 1 d .
H20A H 0.4749 0.6638 0.5402 0.062 Uiso 1 1 calc R
C23 C 0.5228(3) 0.5954(3) 0.3387(3) 0.0557(12) Uani 1 1 d .
H23A H 0.5692 0.6172 0.3178 0.067 Uiso 1 1 calc R
C19 C 0.3754(3) 0.5800(3) 0.5413(2) 0.0501(11) Uani 1 1 d .
H19A H 0.3680 0.5984 0.5896 0.060 Uiso 1 1 calc R
C17 C 0.2568(3) 0.4664(3) 0.5344(3) 0.0543(11) Uani 1 1 d .
H17A H 0.2243 0.4222 0.4980 0.081 Uiso 1 1 calc R
H17B H 0.2119 0.5068 0.5443 0.081 Uiso 1 1 calc R
H17C H 0.2916 0.4396 0.5836 0.081 Uiso 1 1 calc R
C3 C 0.3061(3) 0.7770(3) 0.3589(3) 0.0494(11) Uani 1 1 d .
H3A H 0.3472 0.8244 0.3683 0.059 Uiso 1 1 calc R
C1 C 0.3482(3) 0.7465(3) 0.2350(3) 0.0549(11) Uani 1 1 d .
H1A H 0.3344 0.7036 0.1934 0.082 Uiso 1 1 calc R
H1B H 0.4149 0.7471 0.2611 0.082 Uiso 1 1 calc R
H1C H 0.3287 0.8030 0.2127 0.082 Uiso 1 1 calc R
C14 C -0.0776(3) 0.3513(3) 0.2816(3) 0.0609(13) Uani 1 1 d .
H14A H -0.0905 0.3451 0.2251 0.091 Uiso 1 1 calc R
H14B H -0.0856 0.4113 0.2943 0.091 Uiso 1 1 calc R
H14C H -0.1203 0.3154 0.2997 0.091 Uiso 1 1 calc R
Cl2 Cl 0.14591(7) 0.65284(7) 0.07832(6) 0.0470(3) Uani 1 1 d .
Cl1 Cl 0.30793(7) 0.26050(6) 0.42698(6) 0.0469(3) Uani 1 1 d .
Cl3 Cl 0.66547(14) 0.51029(14) 0.21237(15) 0.1193(8) Uani 1 1 d .
C12 C 0.0457(4) 0.3179(3) 0.1480(3) 0.0533(11) Uani 1 1 d .
H12A H 0.0745 0.2834 0.1943 0.080 Uiso 1 1 calc R
H12B H 0.0759 0.3059 0.1076 0.080 Uiso 1 1 calc R
H12C H -0.0202 0.3036 0.1285 0.080 Uiso 1 1 calc R
C13 C 0.0133(3) 0.4674(3) 0.1048(3) 0.0595(13) Uani 1 1 d .
H13A H 0.0246 0.5265 0.1234 0.089 Uiso 1 1 calc R
H13B H -0.0534 0.4569 0.0865 0.089 Uiso 1 1 calc R
H13C H 0.0403 0.4584 0.0618 0.089 Uiso 1 1 calc R
C28 C 0.2599(4) 0.3091(4) 0.1145(3) 0.0707(15) Uani 1 1 d .
H28A H 0.2335 0.3596 0.0837 0.106 Uiso 1 1 calc R
H28B H 0.2100 0.2705 0.1176 0.106 Uiso 1 1 calc R
H28C H 0.3010 0.2794 0.0896 0.106 Uiso 1 1 calc R
C29 C 0.3584(6) 0.2679(3) 0.2465(4) 0.100(3) Uani 1 1 d .
H29A H 0.3901 0.2938 0.2968 0.150 Uiso 1 1 calc R
H29B H 0.4036 0.2385 0.2258 0.150 Uiso 1 1 calc R
H29C H 0.3124 0.2267 0.2532 0.150 Uiso 1 1 calc R
C33 C 0.7700(4) 0.5600(4) 0.2169(3) 0.0708(14) Uani 1 1 d .
H33A H 0.8085 0.5207 0.1962 0.085 Uiso 1 1 calc R
H33B H 0.7578 0.6116 0.1834 0.085 Uiso 1 1 calc R
Cl4 Cl 0.83003(11) 0.58911(11) 0.31033(8) 0.0784(4) Uani 1 1 d .

loop_
_atom_site_aniso_label
_atom_site_aniso_U_11
_atom_site_aniso_U_22
_atom_site_aniso_U_33
_atom_site_aniso_U_23
_atom_site_aniso_U_13
_atom_site_aniso_U_12
Fe1 0.0309(3) 0.0310(3) 0.0277(3) 0.0027(2) 0.0066(2) -0.0032(2)
Fe2 0.0339(3) 0.0275(3) 0.0279(3) 0.0024(2) 0.0092(2) 0.0027(2)
Si1 0.0367(5) 0.0372(6) 0.0477(6) -0.0031(5) 0.0185(5) -0.0084(4)
Si2 0.0441(6) 0.0545(7) 0.0315(5) 0.0041(5) 0.0169(5) 0.0079(5)
N4 0.0312(15) 0.0294(15) 0.0335(16) -0.0006(13) 0.0081(12) -0.0031(12)
N2 0.0282(14) 0.0258(15) 0.0300(15) -0.0032(12) 0.0078(12) -0.0012(12)
N1 0.0318(15) 0.0240(14) 0.0328(15) 0.0005(12) 0.0042(12) 0.0008(12)
N8 0.0367(16) 0.0375(17) 0.0278(15) 0.0006(13) 0.0106(13) 0.0060(13)
C9 0.0276(16) 0.0274(17) 0.0299(17) -0.0015(14) 0.0049(14) 0.0056(14)
N5 0.0295(15) 0.0317(16) 0.0287(15) 0.0013(12) 0.0036(12) 0.0004(12)
N6 0.0312(15) 0.0314(16) 0.0307(15) 0.0036(12) 0.0095(12) 0.0012(12)
C8 0.038(2) 0.037(2) 0.045(2) -0.0030(17) 0.0181(17) 0.0017(16)
C27 0.0314(18) 0.0349(19) 0.0343(19) 0.0002(16) 0.0155(15) 0.0054(15)
C10 0.0282(17) 0.0269(17) 0.0313(17) -0.0007(14) 0.0034(14) 0.0056(14)
C11 0.0237(16) 0.0296(18) 0.0332(18) -0.0031(15) 0.0070(14) -0.0008(14)
C26 0.0292(17) 0.0310(18) 0.0293(17) 0.0072(15) 0.0007(14) -0.0001(14)
N3 0.0423(17) 0.0336(16) 0.0309(16) -0.0061(13) 0.0022(13) -0.0066(14)
C25 0.0266(17) 0.037(2) 0.0341(19) 0.0120(16) 0.0026(14) 0.0014(15)
C24 0.034(2) 0.063(3) 0.036(2) 0.0130(19) 0.0073(16) -0.0058(19)
C18 0.040(2) 0.047(2) 0.0297(19) -0.0001(17) 0.0040(16) 0.0056(17)
C6 0.057(3) 0.045(2) 0.039(2) -0.0094(18) 0.0137(19) 0.012(2)
C2 0.038(2) 0.030(2) 0.048(2) 0.0035(17) 0.0043(17) 0.0001(16)
C21 0.038(2) 0.037(2) 0.038(2) 0.0073(17) -0.0061(17) -0.0022(17)
C4 0.061(3) 0.032(2) 0.044(2) -0.0096(18) 0.003(2) 0.0001(19)
C7 0.054(2) 0.051(3) 0.046(2) -0.005(2) 0.028(2) 0.009(2)
N7 0.083(3) 0.0343(18) 0.048(2) -0.0055(16) 0.036(2) 0.0061(18)
C5 0.044(2) 0.0308(19) 0.0351(19) -0.0060(16) 0.0034(16) 0.0078(16)
C16 0.066(3) 0.063(3) 0.049(3) -0.007(2) 0.032(2) -0.016(2)
C15 0.067(3) 0.035(2) 0.062(3) -0.003(2) 0.027(2) -0.006(2)
C22 0.042(2) 0.048(3) 0.062(3) 0.010(2) -0.006(2) -0.020(2)
C32 0.047(2) 0.074(3) 0.060(3) -0.005(2) 0.026(2) 0.009(2)
C31 0.063(3) 0.065(3) 0.051(3) 0.013(2) 0.027(2) 0.000(2)
C30 0.067(3) 0.082(4) 0.036(2) -0.001(2) 0.010(2) 0.011(3)
C20 0.058(3) 0.039(2) 0.044(2) -0.0035(19) -0.008(2) -0.006(2)
C23 0.040(2) 0.070(3) 0.050(3) 0.021(2) 0.0027(19) -0.021(2)
C19 0.062(3) 0.050(3) 0.032(2) -0.0083(19) 0.0049(19) 0.007(2)
C17 0.056(3) 0.073(3) 0.037(2) -0.003(2) 0.020(2) 0.000(2)
C3 0.054(3) 0.029(2) 0.054(3) -0.0048(19) -0.003(2) -0.0082(18)
C1 0.055(3) 0.045(2) 0.067(3) 0.006(2) 0.021(2) -0.013(2)
C14 0.043(2) 0.061(3) 0.082(3) -0.011(3) 0.022(2) -0.010(2)
Cl2 0.0526(6) 0.0462(6) 0.0394(5) 0.0160(4) 0.0088(4) 0.0078(5)
Cl1 0.0540(6) 0.0379(5) 0.0435(5) 0.0134(4) 0.0056(4) -0.0015(4)
Cl3 0.0920(12) 0.1218(15) 0.1600(19) -0.0517(14) 0.0617(13) -0.0458(11)
C12 0.072(3) 0.042(2) 0.045(2) -0.015(2) 0.017(2) -0.017(2)
C13 0.065(3) 0.054(3) 0.040(2) 0.003(2) -0.014(2) -0.009(2)
C28 0.106(4) 0.061(3) 0.057(3) -0.028(3) 0.042(3) -0.029(3)
C29 0.196(8) 0.039(3) 0.085(4) 0.014(3) 0.074(5) 0.046(4)
C33 0.067(3) 0.078(4) 0.074(4) -0.007(3) 0.031(3) 0.000(3)
Cl4 0.0804(9) 0.0921(10) 0.0654(8) 0.0044(7) 0.0255(7) -0.0073(8)

loop_
_atom_type_symbol
_atom_type_description
_atom_type_scat_dispersion_real
_atom_type_scat_dispersion_imag
_atom_type_scat_source
C C 0.0033 0.0016 'International Tables Vol C Tables 4.2.6.8 and 6.1.1.4'
H H 0.0000 0.0000 'International Tables Vol C Tables 4.2.6.8 and 6.1.1.4'
N N 0.0061 0.0033 'International Tables Vol C Tables 4.2.6.8 and 6.1.1.4'
Cl Cl 0.1484 0.1585 'International Tables Vol C Tables 4.2.6.8 and 6.1.1.4'
Fe Fe 0.3463 0.8444 'International Tables Vol C Tables 4.2.6.8 and 6.1.1.4'
Si Si 0.0817 0.0704 'International Tables Vol C Tables 4.2.6.8 and 6.1.1.4'

loop_
_geom_angle_atom_site_label_1
_geom_angle_atom_site_label_2
_geom_angle_atom_site_label_3
_geom_angle
N4 Fe1 N6 111.67(12)
N4 Fe1 N5 125.40(11)
N6 Fe1 N5 79.59(12)
N4 Fe1 Cl1 112.73(9)
N6 Fe1 Cl1 115.83(9)
N5 Fe1 Cl1 107.94(8)
N8 Fe2 N2 110.22(12)
N8 Fe2 N1 126.40(11)
N2 Fe2 N1 80.17(11)
N8 Fe2 Cl2 113.93(9)
N2 Fe2 Cl2 117.78(8)
N1 Fe2 Cl2 104.80(8)
N4 Si1 C14 111.2(2)
N4 Si1 C15 115.53(18)
C14 Si1 C15 109.0(2)
N4 Si1 C16 109.27(18)
C14 Si1 C16 107.2(2)
C15 Si1 C16 104.0(2)
N8 Si2 C30 113.7(2)
N8 Si2 C31 108.63(19)
C30 Si2 C31 106.2(2)
N8 Si2 C32 111.64(19)
C30 Si2 C32 109.9(2)
C31 Si2 C32 106.4(2)
C11 N4 Si1 125.5(2)
C11 N4 Fe1 112.3(2)
Si1 N4 Fe1 122.18(16)
C11 N2 C9 118.6(3)
C11 N2 Fe2 125.2(2)
C9 N2 Fe2 113.0(2)
C2 N1 C10 119.2(3)
C2 N1 Fe2 128.6(3)
C10 N1 Fe2 112.1(2)
C27 N8 Si2 125.4(2)
C27 N8 Fe2 113.6(2)
Si2 N8 Fe2 121.01(16)
C8 C9 N2 125.5(3)
C8 C9 C10 116.9(3)
N2 C9 C10 117.2(3)
C18 N5 C26 119.3(3)
C18 N5 Fe1 128.2(3)
C26 N5 Fe1 112.4(2)
C27 N6 C25 118.7(3)
C27 N6 Fe1 124.7(2)
C25 N6 Fe1 113.5(2)
C9 C8 C7 121.9(4)
N8 C27 N7 121.1(3)
N8 C27 N6 123.3(3)
N7 C27 N6 115.5(3)
N1 C10 C5 122.3(3)
N1 C10 C9 117.5(3)
C5 C10 C9 120.2(3)
N3 C11 N4 121.2(3)
N3 C11 N2 116.0(3)
N4 C11 N2 122.7(3)
N5 C26 C21 122.0(3)
N5 C26 C25 117.6(3)
C21 C26 C25 120.4(3)
C11 N3 C12 122.3(3)
C11 N3 C13 122.5(3)
C12 N3 C13 115.2(3)
C24 C25 N6 124.8(4)
C24 C25 C26 118.0(3)
N6 C25 C26 116.9(3)
C25 C24 C23 121.5(4)
N5 C18 C19 121.1(4)
N5 C18 C17 118.4(4)
C19 C18 C17 120.4(4)
C7 C6 C5 118.7(4)
N1 C2 C3 121.4(4)
N1 C2 C1 118.1(4)
C3 C2 C1 120.5(4)
C20 C21 C26 116.9(4)
C20 C21 C22 124.1(4)
C26 C21 C22 119.0(4)
C3 C4 C5 120.0(4)
C6 C7 C8 122.0(4)
C27 N7 C28 122.9(4)
C27 N7 C29 119.5(4)
C28 N7 C29 117.6(4)
C10 C5 C6 120.1(4)
C10 C5 C4 116.8(4)
C6 C5 C4 123.1(4)
C23 C22 C21 119.7(4)
C19 C20 C21 120.5(4)
C22 C23 C24 121.3(4)
C20 C19 C18 120.2(4)
C4 C3 C2 120.2(4)
Cl4 C33 Cl3 112.3(3)

loop_
_geom_bond_atom_site_label_1
_geom_bond_atom_site_label_2
_geom_bond_distance
Fe1 N4 2.015(3)
Fe1 N6 2.065(3)
Fe1 N5 2.123(3)
Fe1 Cl1 2.2813(11)
Fe2 N8 2.020(3)
Fe2 N2 2.065(3)
Fe2 N1 2.121(3)
Fe2 Cl2 2.2708(11)
Si1 N4 1.757(3)
Si1 C14 1.863(5)
Si1 C15 1.868(4)
Si1 C16 1.875(4)
Si2 N8 1.751(3)
Si2 C30 1.843(5)
Si2 C31 1.867(5)
Si2 C32 1.878(5)
N4 C11 1.353(5)
N2 C11 1.360(4)
N2 C9 1.397(4)
N1 C2 1.325(5)
N1 C10 1.368(5)
N8 C27 1.339(5)
C9 C8 1.379(5)
C9 C10 1.426(5)
N5 C18 1.331(5)
N5 C26 1.367(5)
N6 C27 1.364(5)
N6 C25 1.397(5)
C8 C7 1.396(6)
C27 N7 1.348(5)
C10 C5 1.410(5)
C11 N3 1.344(4)
C26 C21 1.411(5)
C26 C25 1.417(5)
N3 C12 1.460(5)
N3 C13 1.463(5)
C25 C24 1.380(5)
C24 C23 1.385(6)
C18 C19 1.404(6)
C18 C17 1.476(6)
C6 C7 1.341(6)
C6 C5 1.412(6)
C2 C3 1.413(6)
C2 C1 1.497(6)
C21 C20 1.401(6)
C21 C22 1.412(6)
C4 C3 1.349(7)
C4 C5 1.416(6)
N7 C28 1.436(6)
N7 C29 1.474(7)
C22 C23 1.362(7)
C20 C19 1.348(7)
Cl3 C33 1.741(6)
C33 Cl4 1.721(6)

loop_
_geom_torsion_atom_site_label_1
_geom_torsion_atom_site_label_2
_geom_torsion_atom_site_label_3
_geom_torsion_atom_site_label_4
_geom_torsion
C14 Si1 N4 C11 -14.7(4)
C15 Si1 N4 C11 110.3(3)
C16 Si1 N4 C11 -132.8(3)
C14 Si1 N4 Fe1 164.1(2)
C15 Si1 N4 Fe1 -70.9(3)
C16 Si1 N4 Fe1 46.0(3)
N6 Fe1 N4 C11 -21.8(3)
N5 Fe1 N4 C11 70.7(3)
Cl1 Fe1 N4 C11 -154.2(2)
N6 Fe1 N4 Si1 159.27(17)
N5 Fe1 N4 Si1 -108.21(19)
Cl1 Fe1 N4 Si1 26.8(2)
N8 Fe2 N2 C11 -31.3(3)
N1 Fe2 N2 C11 -156.6(3)
Cl2 Fe2 N2 C11 101.7(3)
N8 Fe2 N2 C9 127.8(2)
N1 Fe2 N2 C9 2.5(2)
Cl2 Fe2 N2 C9 -99.1(2)
N8 Fe2 N1 C2 73.4(3)
N2 Fe2 N1 C2 -178.6(3)
Cl2 Fe2 N1 C2 -62.3(3)
N8 Fe2 N1 C10 -110.7(2)
N2 Fe2 N1 C10 -2.7(2)
Cl2 Fe2 N1 C10 113.6(2)
C30 Si2 N8 C27 113.7(4)
C31 Si2 N8 C27 -128.3(3)
C32 Si2 N8 C27 -11.3(4)
C30 Si2 N8 Fe2 -67.3(3)
C31 Si2 N8 Fe2 50.6(3)
C32 Si2 N8 Fe2 167.6(2)
N2 Fe2 N8 C27 -24.8(3)
N1 Fe2 N8 C27 67.8(3)
Cl2 Fe2 N8 C27 -159.8(2)
N2 Fe2 N8 Si2 156.07(17)
N1 Fe2 N8 Si2 -111.32(19)
Cl2 Fe2 N8 Si2 21.1(2)
C11 N2 C9 C8 -28.2(5)
Fe2 N2 C9 C8 171.1(3)
C11 N2 C9 C10 158.6(3)
Fe2 N2 C9 C10 -2.0(4)
N4 Fe1 N5 C18 72.4(3)
N6 Fe1 N5 C18 -178.3(3)
Cl1 Fe1 N5 C18 -64.3(3)
N4 Fe1 N5 C26 -112.2(2)
N6 Fe1 N5 C26 -3.0(2)
Cl1 Fe1 N5 C26 111.0(2)
N4 Fe1 N6 C27 -32.6(3)
N5 Fe1 N6 C27 -156.7(3)
Cl1 Fe1 N6 C27 98.2(3)
N4 Fe1 N6 C25 127.1(2)
N5 Fe1 N6 C25 2.9(2)
Cl1 Fe1 N6 C25 -102.1(2)
N2 C9 C8 C7 -177.4(4)
C10 C9 C8 C7 -4.2(5)
Si2 N8 C27 N7 -50.2(5)
Fe2 N8 C27 N7 130.8(3)
Si2 N8 C27 N6 134.4(3)
Fe2 N8 C27 N6 -44.7(4)
C25 N6 C27 N8 -40.9(5)
Fe1 N6 C27 N8 117.8(3)
C25 N6 C27 N7 143.4(3)
Fe1 N6 C27 N7 -57.9(4)
C2 N1 C10 C5 0.5(5)
Fe2 N1 C10 C5 -175.9(3)
C2 N1 C10 C9 178.8(3)
Fe2 N1 C10 C9 2.5(4)
C8 C9 C10 N1 -174.1(3)
N2 C9 C10 N1 -0.4(4)
C8 C9 C10 C5 4.3(5)
N2 C9 C10 C5 178.0(3)
Si1 N4 C11 N3 -52.9(4)
Fe1 N4 C11 N3 128.2(3)
Si1 N4 C11 N2 130.8(3)
Fe1 N4 C11 N2 -48.1(4)
C9 N2 C11 N3 145.3(3)
Fe2 N2 C11 N3 -56.6(4)
C9 N2 C11 N4 -38.2(5)
Fe2 N2 C11 N4 119.9(3)
C18 N5 C26 C21 0.6(5)
Fe1 N5 C26 C21 -175.2(3)
C18 N5 C26 C25 178.3(3)
Fe1 N5 C26 C25 2.5(4)
N4 C11 N3 C12 -16.5(5)
N2 C11 N3 C12 160.0(4)
N4 C11 N3 C13 164.9(4)
N2 C11 N3 C13 -18.6(5)
C27 N6 C25 C24 -28.1(5)
Fe1 N6 C25 C24 170.9(3)
C27 N6 C25 C26 158.5(3)
Fe1 N6 C25 C26 -2.6(4)
N5 C26 C25 C24 -173.9(3)
C21 C26 C25 C24 3.8(5)
N5 C26 C25 N6 0.0(5)
C21 C26 C25 N6 177.7(3)
N6 C25 C24 C23 -176.8(4)
C26 C25 C24 C23 -3.4(6)
C26 N5 C18 C19 1.8(5)
Fe1 N5 C18 C19 176.9(3)
C26 N5 C18 C17 -177.2(4)
Fe1 N5 C18 C17 -2.1(5)
C10 N1 C2 C3 2.1(5)
Fe2 N1 C2 C3 177.8(3)
C10 N1 C2 C1 -176.7(3)
Fe2 N1 C2 C1 -1.0(5)
N5 C26 C21 C20 -2.3(5)
C25 C26 C21 C20 -179.9(3)
N5 C26 C21 C22 176.7(3)
C25 C26 C21 C22 -0.9(5)
C5 C6 C7 C8 2.8(6)
C9 C8 C7 C6 0.7(7)
N8 C27 N7 C28 -19.6(6)
N6 C27 N7 C28 156.2(4)
N8 C27 N7 C29 160.4(5)
N6 C27 N7 C29 -23.8(6)
N1 C10 C5 C6 177.3(3)
C9 C10 C5 C6 -1.0(5)
N1 C10 C5 C4 -2.7(5)
C9 C10 C5 C4 179.0(3)
C7 C6 C5 C10 -2.5(6)
C7 C6 C5 C4 177.4(4)
C3 C4 C5 C10 2.4(6)
C3 C4 C5 C6 -177.6(4)
C20 C21 C22 C23 176.4(4)
C26 C21 C22 C23 -2.5(6)
C26 C21 C20 C19 1.4(6)
C22 C21 C20 C19 -177.5(4)
C21 C22 C23 C24 2.9(7)
C25 C24 C23 C22 0.1(7)
C21 C20 C19 C18 1.0(6)
N5 C18 C19 C20 -2.7(6)
C17 C18 C19 C20 176.3(4)
C5 C4 C3 C2 0.0(6)
N1 C2 C3 C4 -2.4(6)
C1 C2 C3 C4 176.4(4)
